data_1560814
loop_
_publ_author_name
'Wiesenfeldt, Mario P.'
'Moock, Daniel'
'Paul, Daniel'
'Glorius, Frank'

_publ_section_title
;
 Enantioselective hydrogenation of annulated arenes: controlled formation
 of multiple stereocenters in adjacent rings
;
_journal_issue 15
_journal_name_full 'Chemical Science'
_journal_page_first 5611
_journal_page_last 5615
_journal_paper_doi 10.1039/D0SC07099H
_journal_volume 12
_journal_year 2021
_chemical_absolute_configuration ad
_chemical_formula_sum 'C10 H20 Cl2 N2 O'
_chemical_formula_weight 255.18
_space_group_crystal_system monoclinic
_space_group_IT_number 4
_space_group_name_Hall 'P 2yb'
_space_group_name_H-M_alt 'P 1 21 1'
_atom_sites_solution_hydrogens mixed
_audit_creation_method 'APEX3 v2016.1-0'
_audit_update_record
;
2020-05-27 deposited with the CCDC.	2021-03-04 downloaded from the CCDC.
;
_cell_angle_alpha 90
_cell_angle_beta 106.642(2)
_cell_angle_gamma 90
_cell_formula_units_Z 2
_cell_length_a 8.3482(5)
_cell_length_b 6.0629(3)
_cell_length_c 13.2849(9)
_cell_measurement_reflns_used 1130
_cell_measurement_temperature 173.(2)
_cell_measurement_theta_max 28.28
_cell_measurement_theta_min 4.08
_cell_volume 644.24(7)
_computing_cell_refinement 'Collect (Nonius B.V., 1998)'
_computing_data_collection
;

Collect (Nonius B.V., 1998)
;
_computing_data_reduction 'Denzo-SMN (Otwinowski & Minor, 1997)'
_computing_molecular_graphics 'XP (Sheldrick, 2014)'
_computing_publication_material 'SHELXL-2014/7 (Sheldrick, 2014)'
_computing_structure_refinement 'SHELXL-2014/7 (Sheldrick, 2014)'
_computing_structure_solution 'SHELXL-2014/7 (Sheldrick, 2014)'
_diffrn_ambient_temperature 173.(2)
_diffrn_measured_fraction_theta_full 0.968
_diffrn_measured_fraction_theta_max 0.968
_diffrn_measurement_device_type 'rotating anode Nonius FR591'
_diffrn_measurement_method 'omega and phi scans'
_diffrn_radiation_monochromator 'Montel mirror'
_diffrn_radiation_type 'Mo K\a'
_diffrn_radiation_wavelength 0.71073
_diffrn_reflns_av_R_equivalents 0.0540
_diffrn_reflns_av_unetI/netI 0.0396
_diffrn_reflns_limit_h_max 9
_diffrn_reflns_limit_h_min -9
_diffrn_reflns_limit_k_max 7
_diffrn_reflns_limit_k_min -6
_diffrn_reflns_limit_l_max 15
_diffrn_reflns_limit_l_min -15
_diffrn_reflns_number 4170
_diffrn_reflns_theta_full 24.99
_diffrn_reflns_theta_max 24.99
_diffrn_reflns_theta_min 4.22
_diffrn_source 'Mo rotating anode'
_diffrn_source_type 'Mo rotating anode'
_exptl_absorpt_coefficient_mu 0.483
_exptl_absorpt_correction_T_max 0.99
_exptl_absorpt_correction_T_min 0.89
_exptl_absorpt_correction_type multi-scan
_exptl_absorpt_process_details 'Denzo (Otwinowski, Borek, Majewski & Minor, 2003)'
_exptl_crystal_colour colourless
_exptl_crystal_density_diffrn 1.315
_exptl_crystal_density_method 'not measured'
_exptl_crystal_description needle
_exptl_crystal_F_000 272
_exptl_crystal_size_max 0.240
_exptl_crystal_size_mid 0.020
_exptl_crystal_size_min 0.020
_refine_diff_density_max 0.324
_refine_diff_density_min -0.271
_refine_ls_abs_structure_details
;

Flack x determined using 645 quotients [(I+)-(I-)]/[(I+)+(I-)]
(Parsons, Flack and Wagner, Acta Cryst. B69 (2013) 249-259).
;
_refine_ls_abs_structure_Flack 0.12(13)
_refine_ls_extinction_method none
_refine_ls_goodness_of_fit_ref 1.077
_refine_ls_hydrogen_treatment mixed
_refine_ls_matrix_type full
_refine_ls_number_parameters 150
_refine_ls_number_reflns 1959
_refine_ls_number_restraints 2
_refine_ls_restrained_S_all 1.077
_refine_ls_R_factor_all 0.0644
_refine_ls_R_factor_gt 0.0577
_refine_ls_shift/su_max 0.000
_refine_ls_shift/su_mean 0.000
_refine_ls_structure_factor_coef Fsqd
_refine_ls_weighting_details 'w=1/[\s^2^(Fo^2^)+(0.0782P)^2^+0.9832P] where P=(Fo^2^+2Fc^2^)/3'
_refine_ls_weighting_scheme calc
_refine_ls_wR_factor_gt 0.1439
_refine_ls_wR_factor_ref 0.1517
_reflns_number_gt 1802
_reflns_number_total 1959
_reflns_threshold_expression 'I > 2\s(I)'
_cod_data_source_file d0sc07099h2.cif
_cod_data_source_block glo9508
_cod_depositor_comments 'Adding full bibliography for 1560813--1560814.cif.'
_cod_database_code 1560814

loop_
_space_group_symop_operation_xyz
'x, y, z'
'-x, y+1/2, -z'

loop_
_atom_site_type_symbol
_atom_site_label
_atom_site_fract_x
_atom_site_fract_y
_atom_site_fract_z
_atom_site_U_iso_or_equiv
_atom_site_adp_type
_atom_site_calc_flag
_atom_site_refinement_flags_adp
_atom_site_refinement_flags_occupancy
_atom_site_refinement_flags_posn
_atom_site_occupancy
_atom_site_disorder_assembly
_atom_site_disorder_group
N N1 0.3077(6) -0.0168(12) 0.8767(4) 0.0273(10) Uani d . . D 1 . .
H H1A 0.371(8) 0.098(13) 0.912(5) 0.022(17) Uiso d . . . 1 . .
H H1B 0.344(9) -0.153(7) 0.899(6) 0.05(2) Uiso d . . D 1 . .
O O1 -0.0501(6) -0.2946(9) 0.6404(3) 0.0385(12) Uani d . . . 1 . .
C C2 0.1345(7) 0.0058(13) 0.8883(4) 0.0288(13) Uani d . . . 1 . .
H H2 0.0881 0.1536 0.8617 0.035 Uiso calc U . R 1 . .
C C3 0.0307(8) -0.1734(13) 0.8197(5) 0.0328(15) Uani d . . . 1 . .
H H3A 0.0606 -0.3174 0.8552 0.039 Uiso calc U . R 1 . .
H H3B -0.0888 -0.1457 0.8126 0.039 Uiso calc U . R 1 . .
C C4 0.0538(8) -0.1871(12) 0.7130(4) 0.0298(14) Uani d . . . 1 . .
N N5 0.1792(6) -0.0867(9) 0.6909(4) 0.0252(11) Uani d . . . 1 . .
C C6 0.1906(8) -0.0709(12) 0.5820(4) 0.0335(16) Uani d . . . 1 . .
H H6A 0.1877 0.0861 0.561 0.04 Uiso calc U . R 1 . .
H H6B 0.0935 -0.1462 0.5336 0.04 Uiso calc U . R 1 . .
C C7 0.3513(8) -0.1763(13) 0.5736(5) 0.0346(16) Uani d . . . 1 . .
H H7 0.3582 -0.1507 0.5006 0.042 Uiso calc U . R 1 . .
C C8 0.4985(8) -0.0565(13) 0.6490(5) 0.0381(17) Uani d . . . 1 . .
H H8A 0.6041 -0.1282 0.647 0.046 Uiso calc U . R 1 . .
H H8B 0.5011 0.0981 0.6255 0.046 Uiso calc U . R 1 . .
C C9 0.4868(7) -0.0586(14) 0.7614(5) 0.0379(19) Uani d . . . 1 . .
H H9A 0.5769 0.0348 0.8059 0.046 Uiso calc U . R 1 . .
H H9B 0.5041 -0.211 0.7891 0.046 Uiso calc U . R 1 . .
C C10 0.3175(7) 0.0259(11) 0.7687(4) 0.0281(14) Uani d . . . 1 . .
H H10 0.3098 0.1883 0.7549 0.034 Uiso calc U . R 1 . .
C C11 0.1429(8) -0.0151(17) 1.0030(5) 0.0424(16) Uani d . . . 1 . .
H H11A 0.0306 0.0026 1.0111 0.064 Uiso calc U . R 1 . .
H H11B 0.2167 0.0994 1.0434 0.064 Uiso calc U . R 1 . .
H H11C 0.1868 -0.1608 1.0288 0.064 Uiso calc U . R 1 . .
C C12 0.3514(10) -0.4248(14) 0.5911(6) 0.048(2) Uani d . . . 1 . .
H H12A 0.3371 -0.4551 0.6605 0.073 Uiso calc U . R 1 . .
H H12B 0.4579 -0.487 0.5873 0.073 Uiso calc U . R 1 . .
H H12C 0.2594 -0.4922 0.5368 0.073 Uiso calc U . R 1 . .
Cl Cl1 0.37162(19) 0.4865(3) 0.92481(12) 0.0380(4) Uani d . . . 1 . .
Cl Cl2 -0.1832(3) -0.6540(4) 0.71840(14) 0.0569(6) Uani d . . . 1 . .
H H2A -0.104(11) -0.422(17) 0.669(7) 0.06(3) Uiso d . . . 1 . .

loop_
_atom_site_aniso_label
_atom_site_aniso_U_11
_atom_site_aniso_U_22
_atom_site_aniso_U_33
_atom_site_aniso_U_12
_atom_site_aniso_U_13
_atom_site_aniso_U_23
N1 0.029(2) 0.024(3) 0.024(2) -0.004(3) -0.0005(19) -0.001(2)
O1 0.037(3) 0.049(3) 0.024(2) -0.014(2) -0.0003(19) -0.002(2)
C2 0.028(3) 0.026(4) 0.029(3) 0.002(3) 0.004(2) -0.005(3)
C3 0.030(3) 0.041(4) 0.027(3) -0.006(3) 0.007(2) -0.003(3)
C4 0.030(3) 0.030(4) 0.024(3) -0.005(3) -0.001(2) -0.002(3)
N5 0.023(2) 0.027(3) 0.023(2) -0.003(2) 0.0012(18) -0.0013(19)
C6 0.039(3) 0.038(5) 0.020(3) -0.005(3) 0.003(2) 0.000(2)
C7 0.038(3) 0.046(4) 0.022(3) -0.003(3) 0.012(2) 0.001(3)
C8 0.037(3) 0.042(5) 0.039(3) -0.009(3) 0.016(3) -0.002(3)
C9 0.026(3) 0.058(6) 0.028(3) -0.013(3) 0.004(2) -0.002(3)
C10 0.031(3) 0.027(4) 0.023(3) -0.006(3) 0.002(2) 0.000(2)
C11 0.044(3) 0.052(4) 0.033(3) 0.004(4) 0.014(3) -0.008(4)
C12 0.054(4) 0.044(5) 0.050(4) -0.001(4) 0.020(4) -0.012(4)
Cl1 0.0418(8) 0.0205(8) 0.0395(8) 0.0011(8) -0.0078(6) -0.0001(7)
Cl2 0.0565(11) 0.0539(14) 0.0435(10) -0.0245(10) -0.0124(8) 0.0128(9)

loop_
_atom_type_symbol
_atom_type_description
_atom_type_scat_dispersion_real
_atom_type_scat_dispersion_imag
_atom_type_scat_source
C C 0.0033 0.0016 'International Tables Vol C Tables 4.2.6.8 and 6.1.1.4'
H H 0.0000 0.0000 'International Tables Vol C Tables 4.2.6.8 and 6.1.1.4'
N N 0.0061 0.0033 'International Tables Vol C Tables 4.2.6.8 and 6.1.1.4'
O O 0.0106 0.0060 'International Tables Vol C Tables 4.2.6.8 and 6.1.1.4'
Cl Cl 0.1484 0.1585 'International Tables Vol C Tables 4.2.6.8 and 6.1.1.4'

loop_
_geom_angle_atom_site_label_1
_geom_angle_atom_site_label_2
_geom_angle_atom_site_label_3
_geom_angle_site_symmetry_1
_geom_angle_site_symmetry_3
_geom_angle
_geom_angle_publ_flag
C10 N1 C2 . . 113.9(4) ?
C10 N1 H1A . . 100.(4) ?
C2 N1 H1A . . 108.(4) ?
C10 N1 H1B . . 112.(5) ?
C2 N1 H1B . . 107.(5) ?
H1A N1 H1B . . 116.(6) ?
C4 O1 H2A . . 113.(5) ?
N1 C2 C11 . . 109.1(5) ?
N1 C2 C3 . . 105.8(5) ?
C11 C2 C3 . . 113.5(6) ?
N1 C2 H2 . . 109.4 ?
C11 C2 H2 . . 109.4 ?
C3 C2 H2 . . 109.4 ?
C4 C3 C2 . . 113.9(5) ?
C4 C3 H3A . . 108.8 ?
C2 C3 H3A . . 108.8 ?
C4 C3 H3B . . 108.8 ?
C2 C3 H3B . . 108.8 ?
H3A C3 H3B . . 107.7 ?
O1 C4 N5 . . 118.7(5) ?
O1 C4 C3 . . 120.2(6) ?
N5 C4 C3 . . 121.0(5) ?
C4 N5 C10 . . 124.8(5) ?
C4 N5 C6 . . 121.8(5) ?
C10 N5 C6 . . 113.4(4) ?
N5 C6 C7 . . 110.5(5) ?
N5 C6 H6A . . 109.6 ?
C7 C6 H6A . . 109.6 ?
N5 C6 H6B . . 109.6 ?
C7 C6 H6B . . 109.6 ?
H6A C6 H6B . . 108.1 ?
C6 C7 C12 . . 111.5(6) ?
C6 C7 C8 . . 108.3(6) ?
C12 C7 C8 . . 113.9(6) ?
C6 C7 H7 . . 107.6 ?
C12 C7 H7 . . 107.6 ?
C8 C7 H7 . . 107.6 ?
C9 C8 C7 . . 111.9(5) ?
C9 C8 H8A . . 109.2 ?
C7 C8 H8A . . 109.2 ?
C9 C8 H8B . . 109.2 ?
C7 C8 H8B . . 109.2 ?
H8A C8 H8B . . 107.9 ?
C8 C9 C10 . . 112.2(5) ?
C8 C9 H9A . . 109.2 ?
C10 C9 H9A . . 109.2 ?
C8 C9 H9B . . 109.2 ?
C10 C9 H9B . . 109.2 ?
H9A C9 H9B . . 107.9 ?
N5 C10 N1 . . 110.3(5) ?
N5 C10 C9 . . 110.6(5) ?
N1 C10 C9 . . 108.0(5) ?
N5 C10 H10 . . 109.3 ?
N1 C10 H10 . . 109.3 ?
C9 C10 H10 . . 109.3 ?
C2 C11 H11A . . 109.5 ?
C2 C11 H11B . . 109.5 ?
H11A C11 H11B . . 109.5 ?
C2 C11 H11C . . 109.5 ?
H11A C11 H11C . . 109.5 ?
H11B C11 H11C . . 109.5 ?
C7 C12 H12A . . 109.5 ?
C7 C12 H12B . . 109.5 ?
H12A C12 H12B . . 109.5 ?
C7 C12 H12C . . 109.5 ?
H12A C12 H12C . . 109.5 ?
H12B C12 H12C . . 109.5 ?

loop_
_geom_bond_atom_site_label_1
_geom_bond_atom_site_label_2
_geom_bond_site_symmetry_2
_geom_bond_distance
_geom_bond_publ_flag
N1 C10 . 1.484(7) ?
N1 C2 . 1.504(7) ?
N1 H1A . 0.92(7) ?
N1 H1B . 0.90(3) ?
O1 C4 . 1.275(8) ?
O1 H2A . 1.02(10) ?
C2 C11 . 1.510(8) ?
C2 C3 . 1.520(9) ?
C2 H2 . 1.0 ?
C3 C4 . 1.486(8) ?
C3 H3A . 0.99 ?
C3 H3B . 0.99 ?
C4 N5 . 1.315(8) ?
N5 C10 . 1.478(7) ?
N5 C6 . 1.480(7) ?
C6 C7 . 1.519(9) ?
C6 H6A . 0.99 ?
C6 H6B . 0.99 ?
C7 C12 . 1.525(12) ?
C7 C8 . 1.528(9) ?
C7 H7 . 1.0 ?
C8 C9 . 1.525(8) ?
C8 H8A . 0.99 ?
C8 H8B . 0.99 ?
C9 C10 . 1.531(9) ?
C9 H9A . 0.99 ?
C9 H9B . 0.99 ?
C10 H10 . 1.0 ?
C11 H11A . 0.98 ?
C11 H11B . 0.98 ?
C11 H11C . 0.98 ?
C12 H12A . 0.98 ?
C12 H12B . 0.98 ?
C12 H12C . 0.98 ?
Cl2 H2A . 1.76(10) ?

loop_
_geom_hbond_atom_site_label_D
_geom_hbond_atom_site_label_H
_geom_hbond_atom_site_label_A
_geom_hbond_site_symmetry_A
_geom_hbond_distance_DH
_geom_hbond_distance_HA
_geom_hbond_distance_DA
_geom_hbond_angle_DHA
_geom_hbond_publ_flag
N1 H1A Cl1 . 0.92(7) 2.36(8) 3.132(7) 142.(5) ?
N1 H1B Cl1 1_545 0.90(3) 2.22(3) 3.093(7) 166.(7) ?
C2 H2 Cl2 1_565 1.0 2.77 3.600(7) 141.2 ?
C7 H7 Cl2 2_556 1.0 2.86 3.731(6) 146.3 ?
O1 H2A Cl2 . 1.02(10) 1.76(10) 2.778(5) 176.(8) ?

loop_
_geom_torsion_atom_site_label_1
_geom_torsion_atom_site_label_2
_geom_torsion_atom_site_label_3
_geom_torsion_atom_site_label_4
_geom_torsion_site_symmetry_1
_geom_torsion_site_symmetry_2
_geom_torsion_site_symmetry_3
_geom_torsion_site_symmetry_4
_geom_torsion
_geom_torsion_publ_flag
C10 N1 C2 C11 . . . . -173.5(6) ?
C10 N1 C2 C3 . . . . 64.0(7) ?
N1 C2 C3 C4 . . . . -46.6(8) ?
C11 C2 C3 C4 . . . . -166.3(6) ?
C2 C3 C4 O1 . . . . -164.7(6) ?
C2 C3 C4 N5 . . . . 14.2(10) ?
O1 C4 N5 C10 . . . . -174.0(6) ?
C3 C4 N5 C10 . . . . 7.1(10) ?
O1 C4 N5 C6 . . . . 8.0(10) ?
C3 C4 N5 C6 . . . . -170.9(6) ?
C4 N5 C6 C7 . . . . -121.3(7) ?
C10 N5 C6 C7 . . . . 60.5(7) ?
N5 C6 C7 C12 . . . . 66.8(7) ?
N5 C6 C7 C8 . . . . -59.3(7) ?
C6 C7 C8 C9 . . . . 56.1(8) ?
C12 C7 C8 C9 . . . . -68.5(8) ?
C7 C8 C9 C10 . . . . -52.4(9) ?
C4 N5 C10 N1 . . . . 7.8(9) ?
C6 N5 C10 N1 . . . . -174.0(5) ?
C4 N5 C10 C9 . . . . 127.3(6) ?
C6 N5 C10 C9 . . . . -54.5(7) ?
C2 N1 C10 N5 . . . . -44.8(8) ?
C2 N1 C10 C9 . . . . -165.8(6) ?
C8 C9 C10 N5 . . . . 50.0(8) ?
C8 C9 C10 N1 . . . . 170.8(6) ?
